data_4077851
loop_
_publ_author_name
'Casey, Charles P.'
'Guan, Hairong'

_publ_section_title
;
 Trimethylsilyl-Substituted Hydroxycyclopentadienyl Ruthenium Hydrides as
 Benchmarks to Probe Ligand and Metal Effects on the Reactivity of Shvo
 Type Complexes.
;
_journal_issue 7
_journal_name_full Organometallics
_journal_page_first 2631
_journal_page_last 2638
_journal_paper_doi 10.1021/om2007453
_journal_volume 31
_journal_year 2012
_chemical_formula_moiety 'C15 H24 O4 Ru Si2'
_chemical_formula_sum 'C15 H24 O4 Ru Si2'
_chemical_formula_weight 425.59
_chemical_name_systematic
; 
 ? 
;
_space_group_IT_number 61
_symmetry_cell_setting orthorhombic
_symmetry_Int_Tables_number 61
_symmetry_space_group_name_Hall '-P 2ac 2ab'
_symmetry_space_group_name_H-M 'P b c a'
_atom_sites_solution_hydrogens geom
_atom_sites_solution_primary direct
_atom_sites_solution_secondary difmap
_audit_creation_method SHELXL-97
_cell_angle_alpha 90.00
_cell_angle_beta 90.00
_cell_angle_gamma 90.00
_cell_formula_units_Z 8
_cell_length_a 11.8861(5)
_cell_length_b 15.2456(6)
_cell_length_c 21.6070(8)
_cell_measurement_reflns_used 27509
_cell_measurement_temperature 100(2)
_cell_measurement_theta_max 26.4008
_cell_measurement_theta_min 2.3684
_cell_volume 3915.4(3)
_computing_cell_refinement 'SAINT Ver. 6.22  (Bruker-AXS, 2003)'
_computing_data_collection 'SMART Ver. 5.622 (Bruker-AXS, 2003)'
_computing_data_reduction 'SAINT Ver. 6.22'
_computing_molecular_graphics 'SHELXTL Ver. 6.10'
_computing_publication_material 'SHELXTL Ver. 6.10'
_computing_structure_refinement 'SHELXTL Ver. 6.10'
_computing_structure_solution 'SHELXTL Ver. 6.10 (Bruker-AXS, 2003)'
_diffrn_ambient_temperature 100(2)
_diffrn_measured_fraction_theta_full 0.999
_diffrn_measured_fraction_theta_max 0.999
_diffrn_measurement_device_type 'Bruker CCD-1000 area detector'
_diffrn_measurement_method '0.30\% \w scans'
_diffrn_radiation_monochromator graphite
_diffrn_radiation_source 'fine-focus sealed tube'
_diffrn_radiation_type Mo-K\a
_diffrn_radiation_wavelength 0.71073
_diffrn_reflns_av_R_equivalents 0.0294
_diffrn_reflns_av_sigmaI/netI 0.0129
_diffrn_reflns_limit_h_max 14
_diffrn_reflns_limit_h_min -14
_diffrn_reflns_limit_k_max 19
_diffrn_reflns_limit_k_min -19
_diffrn_reflns_limit_l_max 27
_diffrn_reflns_limit_l_min -26
_diffrn_reflns_number 43015
_diffrn_reflns_theta_full 26.40
_diffrn_reflns_theta_max 26.40
_diffrn_reflns_theta_min 2.37
_diffrn_standards_number 0
_exptl_absorpt_coefficient_mu 0.935
_exptl_absorpt_correction_T_max 0.7416
_exptl_absorpt_correction_T_min 0.6892
_exptl_absorpt_correction_type multi-scan
_exptl_absorpt_process_details
;
SADABS  (Bruker-AXS, 2003)
;
_exptl_crystal_colour colorless
_exptl_crystal_density_diffrn 1.444
_exptl_crystal_density_method 'not measured'
_exptl_crystal_description block
_exptl_crystal_F_000 1744
_exptl_crystal_size_max 0.43
_exptl_crystal_size_mid 0.41
_exptl_crystal_size_min 0.34
_refine_diff_density_max 0.378
_refine_diff_density_min -0.245
_refine_diff_density_rms 0.063
_refine_ls_extinction_method none
_refine_ls_goodness_of_fit_ref 1.004
_refine_ls_hydrogen_treatment mixed
_refine_ls_matrix_type full
_refine_ls_number_parameters 210
_refine_ls_number_reflns 4014
_refine_ls_number_restraints 0
_refine_ls_restrained_S_all 1.004
_refine_ls_R_factor_all 0.0181
_refine_ls_R_factor_gt 0.0167
_refine_ls_shift/su_max 0.006
_refine_ls_shift/su_mean 0.000
_refine_ls_structure_factor_coef Fsqd
_refine_ls_weighting_details 'calc w=1/[\s^2^(Fo^2^)+(0.0249P)^2^+2.5726P] where P=(Fo^2^+2Fc^2^)/3'
_refine_ls_weighting_scheme calc
_refine_ls_wR_factor_gt 0.0450
_refine_ls_wR_factor_ref 0.0461
_reflns_number_gt 3779
_reflns_number_total 4014
_reflns_threshold_expression I>2\s(I)
_cod_data_source_file om2007453_si_002.cif
_cod_data_source_block casey62
_cod_depositor_comments
;
The following automatic conversions were performed:

'_symmetry_cell_setting' value 'Orthorhombic' changed to
'orthorhombic' according to
/home/saulius/struct/CIF-dictionaries/cif_core.dic dictionary named
'cif_core.dic' version 2.4.1 from 2010-06-29.

Automatic conversion script
Id: cif_fix_values 1715 2011-07-08 13:25:40Z adriana 

 Adding full bibliography for 4077851.cif.
;
_cod_original_sg_symbol_Hall '-P 2ac 2ab  '
_cod_original_sg_symbol_H-M 'P b c a     '
_cod_database_code 4077851

loop_
_symmetry_equiv_pos_as_xyz
'x, y, z'
'-x+1/2, -y, z+1/2'
'-x, y+1/2, -z+1/2'
'x+1/2, -y+1/2, -z'
'-x, -y, -z'
'x-1/2, y, -z-1/2'
'x, -y-1/2, z-1/2'
'-x-1/2, y-1/2, z'

loop_
_atom_site_label
_atom_site_type_symbol
_atom_site_fract_x
_atom_site_fract_y
_atom_site_fract_z
_atom_site_U_iso_or_equiv
_atom_site_adp_type
_atom_site_occupancy
_atom_site_symmetry_multiplicity
_atom_site_calc_flag
_atom_site_refinement_flags
Ru1 Ru 0.039888(9) 0.019534(7) 0.882189(5) 0.01223(5) Uani 1 1 d .
H1 H 0.0257(18) -0.0235(14) 0.9469(11) 0.050(7) Uiso 1 1 d .
Si1 Si 0.27631(3) 0.11368(2) 0.967399(17) 0.01494(8) Uani 1 1 d .
Si2 Si 0.07217(3) 0.07243(2) 0.716729(17) 0.01501(8) Uani 1 1 d .
O1 O 0.16144(8) 0.19358(6) 0.82787(5) 0.0189(2) Uani 1 1 d .
H1A H 0.2111 0.2217 0.8471 0.028 Uiso 1 1 calc R
O2 O 0.20467(9) -0.17625(6) 0.86006(5) 0.0209(2) Uani 1 1 d .
O3 O -0.10489(9) 0.16488(8) 0.93389(6) 0.0351(3) Uani 1 1 d .
O4 O -0.15441(10) -0.09406(8) 0.84214(6) 0.0338(3) Uani 1 1 d .
C1 C 0.17526(11) 0.10659(8) 0.83811(6) 0.0140(3) Uani 1 1 d .
C2 C 0.21991(11) 0.06514(8) 0.89363(6) 0.0137(3) Uani 1 1 d .
C3 C 0.21640(12) -0.02705(8) 0.87822(6) 0.0140(3) Uani 1 1 d .
C4 C 0.25493(12) -0.11392(9) 0.90287(7) 0.0187(3) Uani 1 1 d .
H4A H 0.3380 -0.1183 0.9025 0.022 Uiso 1 1 calc R
H4B H 0.2274 -0.1235 0.9456 0.022 Uiso 1 1 calc R
C5 C 0.17577(12) -0.13396(9) 0.80184(7) 0.0195(3) Uani 1 1 d .
H5A H 0.1028 -0.1555 0.7858 0.023 Uiso 1 1 calc R
H5B H 0.2347 -0.1439 0.7702 0.023 Uiso 1 1 calc R
C6 C 0.16889(11) -0.03887(9) 0.81943(6) 0.0144(3) Uani 1 1 d .
C7 C 0.14004(11) 0.04467(8) 0.79245(6) 0.0140(2) Uani 1 1 d .
C8 C 0.17346(12) 0.19338(10) 1.00014(7) 0.0214(3) Uani 1 1 d .
H8A H 0.2089 0.2262 1.0339 0.032 Uiso 1 1 calc R
H8B H 0.1078 0.1616 1.0160 0.032 Uiso 1 1 calc R
H8C H 0.1495 0.2342 0.9677 0.032 Uiso 1 1 calc R
C9 C 0.41509(11) 0.16735(10) 0.95294(7) 0.0209(3) Uani 1 1 d .
H9A H 0.4459 0.1891 0.9921 0.031 Uiso 1 1 calc R
H9B H 0.4050 0.2165 0.9243 0.031 Uiso 1 1 calc R
H9C H 0.4672 0.1246 0.9348 0.031 Uiso 1 1 calc R
C10 C 0.29957(14) 0.02099(10) 1.02218(7) 0.0244(3) Uani 1 1 d .
H10A H 0.3572 -0.0184 1.0054 0.037 Uiso 1 1 calc R
H10B H 0.2291 -0.0114 1.0277 0.037 Uiso 1 1 calc R
H10C H 0.3246 0.0441 1.0622 0.037 Uiso 1 1 calc R
C11 C 0.17767(12) 0.12835(10) 0.66680(7) 0.0236(3) Uani 1 1 d .
H11A H 0.1436 0.1423 0.6267 0.035 Uiso 1 1 calc R
H11B H 0.2425 0.0896 0.6605 0.035 Uiso 1 1 calc R
H11C H 0.2025 0.1826 0.6869 0.035 Uiso 1 1 calc R
C12 C 0.02413(14) -0.03261(11) 0.68086(8) 0.0267(3) Uani 1 1 d .
H12A H -0.0289 -0.0620 0.7087 0.040 Uiso 1 1 calc R
H12B H 0.0892 -0.0708 0.6737 0.040 Uiso 1 1 calc R
H12C H -0.0131 -0.0202 0.6414 0.040 Uiso 1 1 calc R
C13 C -0.05030(12) 0.14604(11) 0.72982(7) 0.0262(3) Uani 1 1 d .
H13A H -0.1113 0.1129 0.7494 0.039 Uiso 1 1 calc R
H13B H -0.0763 0.1695 0.6901 0.039 Uiso 1 1 calc R
H13C H -0.0279 0.1946 0.7569 0.039 Uiso 1 1 calc R
C14 C -0.05238(11) 0.10918(10) 0.91364(7) 0.0211(3) Uani 1 1 d .
C15 C -0.08235(12) -0.05007(10) 0.85860(7) 0.0206(3) Uani 1 1 d .

loop_
_atom_site_aniso_label
_atom_site_aniso_U_11
_atom_site_aniso_U_22
_atom_site_aniso_U_33
_atom_site_aniso_U_23
_atom_site_aniso_U_13
_atom_site_aniso_U_12
Ru1 0.01218(7) 0.01145(7) 0.01305(7) -0.00061(4) 0.00073(4) -0.00075(4)
Si1 0.01429(17) 0.01671(18) 0.01382(17) -0.00063(14) -0.00127(13) -0.00091(14)
Si2 0.01430(17) 0.01779(18) 0.01296(17) 0.00058(14) -0.00053(14) -0.00090(14)
O1 0.0227(5) 0.0099(4) 0.0239(5) 0.0019(4) -0.0068(4) -0.0020(4)
O2 0.0294(5) 0.0104(4) 0.0230(5) 0.0008(4) 0.0020(4) 0.0020(4)
O3 0.0219(5) 0.0341(6) 0.0494(7) -0.0227(6) -0.0026(5) 0.0068(5)
O4 0.0257(6) 0.0359(6) 0.0399(7) -0.0112(5) 0.0013(5) -0.0141(5)
C1 0.0127(6) 0.0126(6) 0.0167(6) 0.0019(5) 0.0013(5) -0.0009(5)
C2 0.0134(6) 0.0113(6) 0.0164(6) 0.0004(5) 0.0009(5) -0.0002(5)
C3 0.0133(6) 0.0122(6) 0.0166(7) 0.0012(5) 0.0028(5) 0.0008(5)
C4 0.0204(7) 0.0145(6) 0.0210(7) 0.0024(5) 0.0004(6) 0.0025(5)
C5 0.0250(7) 0.0134(6) 0.0200(7) -0.0014(5) 0.0023(6) 0.0015(5)
C6 0.0138(6) 0.0130(6) 0.0165(6) -0.0005(5) 0.0029(5) -0.0002(5)
C7 0.0128(6) 0.0138(6) 0.0154(6) 0.0008(5) 0.0021(5) -0.0004(5)
C8 0.0203(7) 0.0225(7) 0.0214(7) -0.0054(6) 0.0019(6) -0.0010(6)
C9 0.0165(6) 0.0246(7) 0.0216(7) -0.0029(6) -0.0010(5) -0.0036(6)
C10 0.0283(8) 0.0272(8) 0.0177(7) 0.0042(6) -0.0042(6) 0.0002(6)
C11 0.0205(7) 0.0324(8) 0.0178(7) 0.0064(6) -0.0007(6) -0.0039(6)
C12 0.0320(8) 0.0276(8) 0.0205(8) -0.0032(6) -0.0040(6) -0.0084(6)
C13 0.0219(7) 0.0357(9) 0.0210(7) 0.0033(6) -0.0019(6) 0.0092(6)
C14 0.0152(6) 0.0229(7) 0.0252(8) -0.0061(6) -0.0019(5) -0.0031(6)
C15 0.0191(7) 0.0219(7) 0.0208(7) -0.0027(6) 0.0039(6) -0.0009(6)

loop_
_atom_type_symbol
_atom_type_description
_atom_type_scat_dispersion_real
_atom_type_scat_dispersion_imag
_atom_type_scat_source
C C 0.0033 0.0016 'International Tables Vol C Tables 4.2.6.8 and 6.1.1.4'
H H 0.0000 0.0000 'International Tables Vol C Tables 4.2.6.8 and 6.1.1.4'
O O 0.0106 0.0060 'International Tables Vol C Tables 4.2.6.8 and 6.1.1.4'
Si Si 0.0817 0.0704 'International Tables Vol C Tables 4.2.6.8 and 6.1.1.4'
Ru Ru -1.2594 0.8363 'International Tables Vol C Tables 4.2.6.8 and 6.1.1.4'

loop_
_geom_angle_atom_site_label_1
_geom_angle_atom_site_label_2
_geom_angle_atom_site_label_3
_geom_angle
_geom_angle_publ_flag
C15 Ru1 C14 93.31(6) yes
C15 Ru1 C3 122.89(6) yes
C14 Ru1 C3 143.06(5) yes
C15 Ru1 C6 98.15(6) yes
C14 Ru1 C6 155.58(6) yes
C3 Ru1 C6 36.73(5) yes
C15 Ru1 C2 159.82(6) yes
C14 Ru1 C2 106.78(5) yes
C3 Ru1 C2 37.62(5) yes
C6 Ru1 C2 62.58(5) yes
C15 Ru1 C1 139.51(6) yes
C14 Ru1 C1 97.97(6) yes
C3 Ru1 C1 60.35(5) yes
C6 Ru1 C1 59.77(5) yes
C2 Ru1 C1 37.26(5) yes
C15 Ru1 C7 105.43(5) yes
C14 Ru1 C7 118.96(6) yes
C3 Ru1 C7 62.12(5) yes
C6 Ru1 C7 37.00(5) yes
C2 Ru1 C7 63.45(5) yes
C1 Ru1 C7 36.18(5) yes
C15 Ru1 H1 85.5(8) ?
C14 Ru1 H1 85.3(8) ?
C3 Ru1 H1 90.1(8) ?
C6 Ru1 H1 116.9(8) ?
C2 Ru1 H1 97.7(8) ?
C1 Ru1 H1 134.0(8) ?
C7 Ru1 H1 151.9(8) ?
C8 Si1 C10 110.53(7) ?
C8 Si1 C9 110.93(7) ?
C10 Si1 C9 107.90(7) ?
C8 Si1 C2 110.15(6) ?
C10 Si1 C2 107.02(6) ?
C9 Si1 C2 110.20(6) ?
C13 Si2 C11 109.82(7) ?
C13 Si2 C12 109.94(8) ?
C11 Si2 C12 110.99(7) ?
C13 Si2 C7 109.92(6) ?
C11 Si2 C7 108.65(6) ?
C12 Si2 C7 107.48(7) ?
C1 O1 H1A 109.5 ?
C5 O2 C4 110.93(10) ?
O1 C1 C7 119.91(12) ?
O1 C1 C2 127.15(12) ?
C7 C1 C2 112.90(11) ?
O1 C1 Ru1 123.33(9) ?
C7 C1 Ru1 72.46(7) ?
C2 C1 Ru1 70.27(7) ?
C3 C2 C1 102.82(11) ?
C3 C2 Si1 126.02(10) ?
C1 C2 Si1 131.10(10) ?
C3 C2 Ru1 69.44(7) ?
C1 C2 Ru1 72.47(7) ?
Si1 C2 Ru1 123.39(6) ?
C6 C3 C2 110.20(12) ?
C6 C3 C4 109.36(12) ?
C2 C3 C4 140.24(13) ?
C6 C3 Ru1 72.24(8) ?
C2 C3 Ru1 72.95(7) ?
C4 C3 Ru1 123.95(9) ?
O2 C4 C3 103.05(11) ?
O2 C4 H4A 111.2 ?
C3 C4 H4A 111.2 ?
O2 C4 H4B 111.2 ?
C3 C4 H4B 111.2 ?
H4A C4 H4B 109.1 ?
O2 C5 C6 102.82(11) ?
O2 C5 H5A 111.2 ?
C6 C5 H5A 111.2 ?
O2 C5 H5B 111.2 ?
C6 C5 H5B 111.2 ?
H5A C5 H5B 109.1 ?
C3 C6 C7 110.40(12) ?
C3 C6 C5 109.37(12) ?
C7 C6 C5 139.79(12) ?
C3 C6 Ru1 71.03(8) ?
C7 C6 Ru1 74.33(7) ?
C5 C6 Ru1 125.21(9) ?
C1 C7 C6 103.58(11) ?
C1 C7 Si2 125.48(10) ?
C6 C7 Si2 130.94(10) ?
C1 C7 Ru1 71.36(7) ?
C6 C7 Ru1 68.67(7) ?
Si2 C7 Ru1 123.33(6) ?
Si1 C8 H8A 109.5 ?
Si1 C8 H8B 109.5 ?
H8A C8 H8B 109.5 ?
Si1 C8 H8C 109.5 ?
H8A C8 H8C 109.5 ?
H8B C8 H8C 109.5 ?
Si1 C9 H9A 109.5 ?
Si1 C9 H9B 109.5 ?
H9A C9 H9B 109.5 ?
Si1 C9 H9C 109.5 ?
H9A C9 H9C 109.5 ?
H9B C9 H9C 109.5 ?
Si1 C10 H10A 109.5 ?
Si1 C10 H10B 109.5 ?
H10A C10 H10B 109.5 ?
Si1 C10 H10C 109.5 ?
H10A C10 H10C 109.5 ?
H10B C10 H10C 109.5 ?
Si2 C11 H11A 109.5 ?
Si2 C11 H11B 109.5 ?
H11A C11 H11B 109.5 ?
Si2 C11 H11C 109.5 ?
H11A C11 H11C 109.5 ?
H11B C11 H11C 109.5 ?
Si2 C12 H12A 109.5 ?
Si2 C12 H12B 109.5 ?
H12A C12 H12B 109.5 ?
Si2 C12 H12C 109.5 ?
H12A C12 H12C 109.5 ?
H12B C12 H12C 109.5 ?
Si2 C13 H13A 109.5 ?
Si2 C13 H13B 109.5 ?
H13A C13 H13B 109.5 ?
Si2 C13 H13C 109.5 ?
H13A C13 H13C 109.5 ?
H13B C13 H13C 109.5 ?
O3 C14 Ru1 177.37(13) ?
O4 C15 Ru1 177.06(13) ?

loop_
_geom_bond_atom_site_label_1
_geom_bond_atom_site_label_2
_geom_bond_distance
_geom_bond_publ_flag
Ru1 C15 1.8700(15) yes
Ru1 C14 1.8795(15) yes
Ru1 C3 2.2167(14) yes
Ru1 C6 2.2322(13) yes
Ru1 C2 2.2634(13) yes
Ru1 C1 2.2929(13) yes
Ru1 C7 2.3073(13) yes
Ru1 H1 1.55(2) ?
Si1 C8 1.8631(15) ?
Si1 C10 1.8638(15) ?
Si1 C9 1.8676(14) ?
Si1 C2 1.8809(14) ?
Si2 C13 1.8598(15) ?
Si2 C11 1.8609(15) ?
Si2 C12 1.8684(16) ?
Si2 C7 1.8726(14) ?
O1 C1 1.3545(16) ?
O1 H1A 0.8400 ?
O2 C5 1.4548(17) ?
O2 C4 1.4544(17) ?
O3 C14 1.1412(18) ?
O4 C15 1.1445(19) ?
C1 C7 1.4283(18) ?
C1 C2 1.4559(18) ?
C2 C3 1.4451(19) ?
C3 C6 1.4019(19) ?
C3 C4 1.4990(18) ?
C4 H4A 0.9900 ?
C4 H4B 0.9900 ?
C5 C6 1.5008(18) ?
C5 H5A 0.9900 ?
C5 H5B 0.9900 ?
C6 C7 1.4421(18) ?
C8 H8A 0.9800 ?
C8 H8B 0.9800 ?
C8 H8C 0.9800 ?
C9 H9A 0.9800 ?
C9 H9B 0.9800 ?
C9 H9C 0.9800 ?
C10 H10A 0.9800 ?
C10 H10B 0.9800 ?
C10 H10C 0.9800 ?
C11 H11A 0.9800 ?
C11 H11B 0.9800 ?
C11 H11C 0.9800 ?
C12 H12A 0.9800 ?
C12 H12B 0.9800 ?
C12 H12C 0.9800 ?
C13 H13A 0.9800 ?
C13 H13B 0.9800 ?
C13 H13C 0.9800 ?

loop_
_geom_hbond_atom_site_label_D
_geom_hbond_atom_site_label_H
_geom_hbond_atom_site_label_A
_geom_hbond_distance_DH
_geom_hbond_distance_HA
_geom_hbond_distance_DA
_geom_hbond_angle_DHA
_geom_hbond_site_symmetry_A
O1 H1A O2 0.84 1.87 2.6373(13) 151.0 8_665

loop_
_geom_torsion_atom_site_label_1
_geom_torsion_atom_site_label_2
_geom_torsion_atom_site_label_3
_geom_torsion_atom_site_label_4
_geom_torsion
C15 Ru1 C1 O1 89.88(13)
C14 Ru1 C1 O1 -14.83(12)
C3 Ru1 C1 O1 -162.93(13)
C6 Ru1 C1 O1 154.43(13)
C2 Ru1 C1 O1 -122.14(14)
C7 Ru1 C1 O1 114.71(14)
C15 Ru1 C1 C7 -24.83(12)
C14 Ru1 C1 C7 -129.54(8)
C3 Ru1 C1 C7 82.36(8)
C6 Ru1 C1 C7 39.72(7)
C2 Ru1 C1 C7 123.15(11)
C15 Ru1 C1 C2 -147.98(9)
C14 Ru1 C1 C2 107.31(8)
C3 Ru1 C1 C2 -40.79(7)
C6 Ru1 C1 C2 -83.43(8)
C7 Ru1 C1 C2 -123.15(11)
O1 C1 C2 C3 -179.29(13)
C7 C1 C2 C3 3.21(14)
Ru1 C1 C2 C3 63.28(8)
O1 C1 C2 Si1 -1.9(2)
C7 C1 C2 Si1 -179.43(10)
Ru1 C1 C2 Si1 -119.36(11)
O1 C1 C2 Ru1 117.43(13)
C7 C1 C2 Ru1 -60.07(10)
C8 Si1 C2 C3 -131.22(12)
C10 Si1 C2 C3 -11.02(13)
C9 Si1 C2 C3 106.06(12)
C8 Si1 C2 C1 51.96(14)
C10 Si1 C2 C1 172.16(12)
C9 Si1 C2 C1 -70.76(14)
C8 Si1 C2 Ru1 -43.56(9)
C10 Si1 C2 Ru1 76.64(9)
C9 Si1 C2 Ru1 -166.28(7)
C15 Ru1 C2 C3 -17.8(2)
C14 Ru1 C2 C3 167.51(8)
C6 Ru1 C2 C3 -36.30(7)
C1 Ru1 C2 C3 -111.54(11)
C7 Ru1 C2 C3 -78.00(8)
C15 Ru1 C2 C1 93.71(17)
C14 Ru1 C2 C1 -80.96(9)
C3 Ru1 C2 C1 111.54(11)
C6 Ru1 C2 C1 75.24(8)
C7 Ru1 C2 C1 33.54(7)
C15 Ru1 C2 Si1 -138.16(15)
C14 Ru1 C2 Si1 47.17(9)
C3 Ru1 C2 Si1 -120.33(12)
C6 Ru1 C2 Si1 -156.63(9)
C1 Ru1 C2 Si1 128.13(12)
C7 Ru1 C2 Si1 161.67(9)
C1 C2 C3 C6 -2.39(14)
Si1 C2 C3 C6 -179.93(10)
Ru1 C2 C3 C6 63.07(10)
C1 C2 C3 C4 171.54(17)
Si1 C2 C3 C4 -6.0(2)
Ru1 C2 C3 C4 -123.00(19)
C1 C2 C3 Ru1 -65.46(8)
Si1 C2 C3 Ru1 117.00(10)
C15 Ru1 C3 C6 54.25(10)
C14 Ru1 C3 C6 -138.69(10)
C2 Ru1 C3 C6 -118.53(11)
C1 Ru1 C3 C6 -78.13(8)
C7 Ru1 C3 C6 -36.69(7)
C15 Ru1 C3 C2 172.78(8)
C14 Ru1 C3 C2 -20.16(13)
C6 Ru1 C3 C2 118.53(11)
C1 Ru1 C3 C2 40.40(7)
C7 Ru1 C3 C2 81.84(8)
C15 Ru1 C3 C4 -47.51(13)
C14 Ru1 C3 C4 119.55(13)
C6 Ru1 C3 C4 -101.76(14)
C2 Ru1 C3 C4 139.71(15)
C1 Ru1 C3 C4 -179.89(13)
C7 Ru1 C3 C4 -138.45(12)
C5 O2 C4 C3 20.62(14)
C6 C3 C4 O2 -11.53(14)
C2 C3 C4 O2 174.51(16)
Ru1 C3 C4 O2 69.65(13)
C4 O2 C5 C6 -21.21(14)
C2 C3 C6 C7 0.86(16)
C4 C3 C6 C7 -175.03(11)
Ru1 C3 C6 C7 64.37(9)
C2 C3 C6 C5 174.79(11)
C4 C3 C6 C5 -1.10(16)
Ru1 C3 C6 C5 -121.70(10)
C2 C3 C6 Ru1 -63.51(9)
C4 C3 C6 Ru1 120.60(11)
O2 C5 C6 C3 13.24(15)
O2 C5 C6 C7 -175.59(15)
O2 C5 C6 Ru1 -66.76(14)
C15 Ru1 C6 C3 -136.50(8)
C14 Ru1 C6 C3 106.33(14)
C2 Ru1 C6 C3 37.17(8)
C1 Ru1 C6 C3 79.82(8)
C7 Ru1 C6 C3 118.63(11)
C15 Ru1 C6 C7 104.87(8)
C14 Ru1 C6 C7 -12.30(17)
C3 Ru1 C6 C7 -118.63(11)
C2 Ru1 C6 C7 -81.47(8)
C1 Ru1 C6 C7 -38.81(7)
C15 Ru1 C6 C5 -35.73(12)
C14 Ru1 C6 C5 -152.91(13)
C3 Ru1 C6 C5 100.76(14)
C2 Ru1 C6 C5 137.93(13)
C1 Ru1 C6 C5 -179.42(13)
C7 Ru1 C6 C5 -140.60(15)
O1 C1 C7 C6 179.57(11)
C2 C1 C7 C6 -2.74(15)
Ru1 C1 C7 C6 -61.55(8)
O1 C1 C7 Si2 -0.74(18)
C2 C1 C7 Si2 176.96(9)
Ru1 C1 C7 Si2 118.15(10)
O1 C1 C7 Ru1 -118.88(12)
C2 C1 C7 Ru1 58.81(9)
C3 C6 C7 C1 1.11(15)
C5 C6 C7 C1 -170.00(16)
Ru1 C6 C7 C1 63.43(9)
C3 C6 C7 Si2 -178.57(10)
C5 C6 C7 Si2 10.3(3)
Ru1 C6 C7 Si2 -116.24(11)
C3 C6 C7 Ru1 -62.32(9)
C5 C6 C7 Ru1 126.57(18)
C13 Si2 C7 C1 -51.91(13)
C11 Si2 C7 C1 68.29(13)
C12 Si2 C7 C1 -171.54(11)
C13 Si2 C7 C6 127.70(13)
C11 Si2 C7 C6 -112.10(13)
C12 Si2 C7 C6 8.07(15)
C13 Si2 C7 Ru1 38.04(10)
C11 Si2 C7 Ru1 158.23(7)
C12 Si2 C7 Ru1 -81.60(9)
C15 Ru1 C7 C1 163.57(8)
C14 Ru1 C7 C1 60.78(9)
C3 Ru1 C7 C1 -77.01(8)
C6 Ru1 C7 C1 -113.44(11)
C2 Ru1 C7 C1 -34.52(7)
C15 Ru1 C7 C6 -82.99(9)
C14 Ru1 C7 C6 174.22(8)
C3 Ru1 C7 C6 36.43(8)
C2 Ru1 C7 C6 78.92(8)
C1 Ru1 C7 C6 113.44(11)
C15 Ru1 C7 Si2 42.81(9)
C14 Ru1 C7 Si2 -59.97(9)
C3 Ru1 C7 Si2 162.24(9)
C6 Ru1 C7 Si2 125.81(12)
C2 Ru1 C7 Si2 -155.27(9)
C1 Ru1 C7 Si2 -120.75(11)
